data_1562533
loop_
_publ_author_name
'Feng, Xun'
'Liu, Lang'
'Wang, Li-Ya'
'Song, Hong-Liang'
'Qiang Shi, Zhi'
'Wu, Xu-Hong'
'Ng, Seik-Weng'

_publ_section_title
;
 Lanthanide coordination polymers based on multi-donor ligand containing
 pyridine and phthalate moieties: Structures, luminescence and magnetic
 properties
;
_journal_name_full 'Journal of Solid State Chemistry'
_journal_page_first 277
_journal_page_last 285
_journal_paper_doi 10.1016/j.jssc.2013.08.029
_journal_volume 206
_journal_year 2013
_chemical_formula_sum 'C26 H15 Dy N2 O10'
_chemical_formula_weight 677.90
_space_group_IT_number 2
_space_group_name_Hall '-P 1'
_space_group_name_H-M_alt 'P -1'
_symmetry_cell_setting triclinic
_symmetry_space_group_name_H-M 'P -1'
_atom_sites_solution_hydrogens geom
_atom_sites_solution_primary direct
_atom_sites_solution_secondary difmap
_audit_creation_method SHELXL-97
_cell_angle_alpha 75.900(4)
_cell_angle_beta 84.592(4)
_cell_angle_gamma 75.795(4)
_cell_formula_units_Z 2
_cell_length_a 7.627(2)
_cell_length_b 10.595(3)
_cell_length_c 14.368(4)
_cell_measurement_temperature 293(2)
_cell_volume 1090.9(5)
_computing_structure_refinement 'SHELXL-97 (Sheldrick, 1997)'
_computing_structure_solution 'SHELXS-97 (Sheldrick, 1990)'
_diffrn_ambient_temperature 293(2)
_diffrn_measured_fraction_theta_full 0.979
_diffrn_measured_fraction_theta_max 0.979
_diffrn_radiation_monochromator graphite
_diffrn_radiation_source 'fine-focus sealed tube'
_diffrn_radiation_type MoK\a
_diffrn_radiation_wavelength 0.71073
_diffrn_reflns_av_R_equivalents 0.0153
_diffrn_reflns_av_sigmaI/netI 0.0298
_diffrn_reflns_limit_h_max 9
_diffrn_reflns_limit_h_min -8
_diffrn_reflns_limit_k_max 13
_diffrn_reflns_limit_k_min -11
_diffrn_reflns_limit_l_max 16
_diffrn_reflns_limit_l_min -17
_diffrn_reflns_number 6199
_diffrn_reflns_theta_full 26.37
_diffrn_reflns_theta_max 26.37
_diffrn_reflns_theta_min 1.46
_exptl_absorpt_coefficient_mu 3.496
_exptl_absorpt_correction_T_max 0.552
_exptl_absorpt_correction_T_min 0.349
_exptl_absorpt_correction_type multi-scan
_exptl_absorpt_process_details sadabs
_exptl_crystal_density_diffrn 2.064
_exptl_crystal_density_method 'not measured'
_exptl_crystal_F_000 662
_exptl_crystal_size_max 0.35
_exptl_crystal_size_mid 0.26
_exptl_crystal_size_min 0.17
_refine_diff_density_max 0.665
_refine_diff_density_min -0.736
_refine_diff_density_rms 0.090
_refine_ls_extinction_method none
_refine_ls_goodness_of_fit_ref 1.001
_refine_ls_hydrogen_treatment mixed
_refine_ls_matrix_type full
_refine_ls_number_parameters 355
_refine_ls_number_reflns 4377
_refine_ls_number_restraints 0
_refine_ls_restrained_S_all 1.001
_refine_ls_R_factor_all 0.0230
_refine_ls_R_factor_gt 0.0208
_refine_ls_shift/su_max 0.002
_refine_ls_shift/su_mean 0.000
_refine_ls_structure_factor_coef Fsqd
_refine_ls_weighting_details 'calc w=1/[\s^2^(Fo^2^)+(0.0270P)^2^+0.7500P] where P=(Fo^2^+2Fc^2^)/3'
_refine_ls_weighting_scheme calc
_refine_ls_wR_factor_gt 0.0499
_refine_ls_wR_factor_ref 0.0510
_reflns_number_gt 4108
_reflns_number_total 4377
_reflns_threshold_expression >2sigma(I)
_cod_data_source_file JSSC-2013-206-277.CIF
_cod_data_source_block Dy
_cod_depositor_comments
;
The following automatic conversions were performed:

data item '_symmetry_cell_setting' value 'Triclinic' was changed to
'triclinic' in accordance with the built-in table derived from the
CIF Core dictionary named 'cif_core.dic' version 2.4.5 last updated
on 2014-11-21.

Automatic conversion script
Id: cif_fix_values 8369 2020-08-20 11:38:08Z andrius 
;
_cod_original_cell_volume 1091.0(5)
_cod_original_sg_symbol_H-M p-1
_cod_database_code 1562533

loop_
_symmetry_equiv_pos_as_xyz
'x, y, z'
'-x, -y, -z'

loop_
_atom_site_label
_atom_site_type_symbol
_atom_site_fract_x
_atom_site_fract_y
_atom_site_fract_z
_atom_site_U_iso_or_equiv
_atom_site_adp_type
_atom_site_occupancy
_atom_site_symmetry_multiplicity
_atom_site_calc_flag
_atom_site_refinement_flags
_atom_site_disorder_assembly
_atom_site_disorder_group
Dy1 Dy 0.195147(16) 0.085623(12) 0.338074(9) 0.01582(5) Uani 1 1 d . . .
O1 O 0.4693(3) 0.1244(2) 0.39348(16) 0.0273(5) Uani 1 1 d . . .
O2 O 0.2326(3) 0.2922(2) 0.36438(17) 0.0302(5) Uani 1 1 d . . .
O3 O 0.7196(3) 0.1065(2) 0.54112(14) 0.0240(4) Uani 1 1 d . . .
O4 O 0.9437(3) 0.1342(2) 0.43299(16) 0.0296(5) Uani 1 1 d . . .
O5 O 1.0426(3) 0.9543(2) 0.29367(17) 0.0319(5) Uani 1 1 d . . .
O6 O 0.0258(3) 0.2337(2) 0.21807(16) 0.0346(5) Uani 1 1 d . . .
O7 O -0.5807(3) 0.9522(3) 0.25068(19) 0.0473(7) Uani 1 1 d . . .
O8 O -0.5651(6) 1.1548(3) 0.1866(2) 0.0745(12) Uani 1 1 d . . .
O9 O -0.4466(5) 1.2831(3) 0.0416(2) 0.0726(11) Uani 1 1 d . . .
H9 H -0.487(8) 1.201(6) 0.153(4) 0.087 Uiso 1 1 d . . .
O10 O -0.3150(4) 1.2498(3) -0.0941(2) 0.0501(7) Uani 1 1 d . . .
N1 N 0.7876(3) 0.6474(2) 0.37116(17) 0.0201(5) Uani 1 1 d . . .
N2 N -0.1449(4) 0.6325(3) 0.10271(18) 0.0260(6) Uani 1 1 d . . .
C1 C 0.3974(4) 0.2466(3) 0.3842(2) 0.0192(6) Uani 1 1 d . . .
C2 C 0.5060(4) 0.3437(3) 0.3929(2) 0.0193(6) Uani 1 1 d . . .
C3 C 0.6845(4) 0.3109(3) 0.42341(19) 0.0170(5) Uani 1 1 d . . .
C4 C 0.7750(4) 0.4110(3) 0.4170(2) 0.0197(6) Uani 1 1 d . . .
H4A H 0.8950 0.3888 0.4346 0.024 Uiso 1 1 calc R . .
C5 C 0.6891(4) 0.5442(3) 0.3845(2) 0.0203(6) Uani 1 1 d . . .
C6 C 0.5107(4) 0.5797(3) 0.3584(2) 0.0265(7) Uani 1 1 d . . .
H6A H 0.4511 0.6690 0.3389 0.032 Uiso 1 1 calc R . .
C7 C 0.4233(4) 0.4787(3) 0.3622(2) 0.0269(7) Uani 1 1 d . . .
H7A H 0.3040 0.5018 0.3433 0.032 Uiso 1 1 calc R . .
C8 C 0.9538(4) 0.6311(3) 0.3247(2) 0.0249(6) Uani 1 1 d . . .
H8A H 1.0081 0.5487 0.3109 0.030 Uiso 1 1 calc R . .
C9 C 1.0409(4) 0.7315(3) 0.2984(2) 0.0256(6) Uani 1 1 d . . .
H9A H 1.1522 0.7179 0.2652 0.031 Uiso 1 1 calc R . .
C10 C 0.9646(4) 0.8585(3) 0.3207(2) 0.0231(6) Uani 1 1 d . . .
C11 C 0.7942(4) 0.8698(3) 0.3711(2) 0.0251(6) Uani 1 1 d . . .
H11A H 0.7398 0.9491 0.3895 0.030 Uiso 1 1 calc R . .
C12 C 0.7096(4) 0.7681(3) 0.3927(2) 0.0225(6) Uani 1 1 d . . .
H12A H 0.5955 0.7803 0.4230 0.027 Uiso 1 1 calc R . .
C13 C 0.7892(4) 0.1708(3) 0.46789(19) 0.0162(5) Uani 1 1 d . . .
C14 C -0.0246(5) 0.3573(3) 0.1787(2) 0.0281(7) Uani 1 1 d . . .
C15 C -0.2118(5) 0.4214(3) 0.1724(2) 0.0320(7) Uani 1 1 d . . .
H15A H -0.2978 0.3710 0.1939 0.038 Uiso 1 1 calc R . .
C16 C -0.2669(5) 0.5550(3) 0.1357(2) 0.0305(7) Uani 1 1 d . . .
H16A H -0.3900 0.5945 0.1329 0.037 Uiso 1 1 calc R . .
C17 C 0.0350(4) 0.5728(3) 0.1021(2) 0.0311(7) Uani 1 1 d . . .
H17A H 0.1179 0.6245 0.0763 0.037 Uiso 1 1 calc R . .
C18 C 0.0962(5) 0.4394(3) 0.1382(2) 0.0314(7) Uani 1 1 d . . .
H18A H 0.2198 0.4016 0.1361 0.038 Uiso 1 1 calc R . .
C19 C -0.2037(4) 0.7762(3) 0.0753(2) 0.0240(6) Uani 1 1 d . . .
C20 C -0.3240(4) 0.8419(3) 0.1353(2) 0.0260(7) Uani 1 1 d . . .
H20A H -0.3680 0.7926 0.1913 0.031 Uiso 1 1 calc R . .
C21 C -0.3808(4) 0.9808(3) 0.1135(2) 0.0265(7) Uani 1 1 d . . .
C22 C -0.3138(4) 1.0540(3) 0.0278(2) 0.0273(7) Uani 1 1 d . . .
C23 C -0.1956(4) 0.9845(3) -0.0318(2) 0.0292(7) Uani 1 1 d . . .
H23A H -0.1539 1.0323 -0.0892 0.035 Uiso 1 1 calc R . .
C24 C -0.1377(4) 0.8469(3) -0.0088(2) 0.0276(7) Uani 1 1 d . . .
H24A H -0.0559 0.8028 -0.0491 0.033 Uiso 1 1 calc R . .
C25 C -0.5162(5) 1.0327(4) 0.1881(3) 0.0401(9) Uani 1 1 d . . .
C26 C -0.3599(5) 1.2046(3) -0.0122(3) 0.0377(8) Uani 1 1 d . . .

loop_
_atom_site_aniso_label
_atom_site_aniso_U_11
_atom_site_aniso_U_22
_atom_site_aniso_U_33
_atom_site_aniso_U_23
_atom_site_aniso_U_13
_atom_site_aniso_U_12
Dy1 0.01367(7) 0.01174(7) 0.02149(8) -0.00218(5) 0.00100(5) -0.00411(5)
O1 0.0239(11) 0.0158(10) 0.0433(13) -0.0069(9) -0.0082(10) -0.0038(8)
O2 0.0156(10) 0.0220(11) 0.0566(14) -0.0137(10) -0.0049(10) -0.0047(8)
O3 0.0208(10) 0.0185(10) 0.0272(10) 0.0036(8) 0.0026(8) -0.0039(8)
O4 0.0193(11) 0.0234(11) 0.0365(12) 0.0000(9) 0.0098(9) 0.0020(9)
O5 0.0315(12) 0.0243(12) 0.0435(13) -0.0046(10) -0.0031(10) -0.0157(10)
O6 0.0495(15) 0.0194(11) 0.0296(12) 0.0002(9) -0.0117(11) -0.0001(10)
O7 0.0276(13) 0.081(2) 0.0400(14) -0.0317(15) 0.0106(11) -0.0119(14)
O8 0.110(3) 0.049(2) 0.0401(17) -0.0174(14) -0.0038(17) 0.0341(19)
O9 0.116(3) 0.0264(15) 0.068(2) -0.0180(14) -0.018(2) 0.0104(17)
O10 0.0401(15) 0.0291(14) 0.0705(19) 0.0075(13) 0.0021(14) -0.0085(12)
N1 0.0180(12) 0.0139(11) 0.0283(12) -0.0034(10) -0.0005(10) -0.0053(9)
N2 0.0256(14) 0.0209(13) 0.0287(13) -0.0040(10) 0.0007(11) -0.0026(11)
C1 0.0171(14) 0.0207(14) 0.0210(13) -0.0053(11) 0.0025(11) -0.0070(11)
C2 0.0168(14) 0.0165(14) 0.0245(14) -0.0045(11) 0.0014(11) -0.0044(11)
C3 0.0175(13) 0.0149(13) 0.0180(12) -0.0038(10) 0.0027(10) -0.0041(11)
C4 0.0142(13) 0.0180(14) 0.0258(14) -0.0025(11) -0.0006(11) -0.0039(11)
C5 0.0205(14) 0.0168(14) 0.0245(14) -0.0036(11) 0.0034(11) -0.0087(11)
C6 0.0196(15) 0.0131(14) 0.0436(18) -0.0021(12) -0.0036(13) -0.0013(11)
C7 0.0149(14) 0.0196(15) 0.0445(18) -0.0040(13) -0.0071(13) -0.0020(12)
C8 0.0169(14) 0.0202(15) 0.0377(17) -0.0077(13) 0.0021(12) -0.0042(12)
C9 0.0156(14) 0.0211(15) 0.0401(17) -0.0069(13) 0.0015(12) -0.0054(12)
C10 0.0213(15) 0.0205(15) 0.0289(15) -0.0025(12) -0.0077(12) -0.0081(12)
C11 0.0277(16) 0.0163(14) 0.0325(16) -0.0082(12) -0.0018(13) -0.0042(12)
C12 0.0202(14) 0.0197(14) 0.0279(15) -0.0074(12) 0.0015(12) -0.0040(12)
C13 0.0151(13) 0.0131(13) 0.0207(13) -0.0029(10) -0.0017(10) -0.0043(10)
C14 0.0367(18) 0.0248(16) 0.0214(14) -0.0061(12) -0.0063(13) -0.0018(13)
C15 0.0338(19) 0.0256(17) 0.0330(17) 0.0009(14) -0.0011(14) -0.0079(14)
C16 0.0283(17) 0.0269(17) 0.0326(17) -0.0021(13) -0.0002(13) -0.0044(13)
C17 0.0276(17) 0.0266(17) 0.0382(18) -0.0067(14) 0.0044(14) -0.0073(13)
C18 0.0248(16) 0.0274(17) 0.0393(18) -0.0086(14) -0.0017(14) 0.0001(13)
C19 0.0251(16) 0.0209(15) 0.0248(14) -0.0047(12) -0.0029(12) -0.0028(12)
C20 0.0231(15) 0.0289(17) 0.0220(14) -0.0041(12) 0.0002(12) -0.0005(13)
C21 0.0207(15) 0.0309(17) 0.0273(15) -0.0120(13) -0.0046(12) 0.0019(13)
C22 0.0249(16) 0.0221(16) 0.0338(16) -0.0046(13) -0.0076(13) -0.0026(12)
C23 0.0275(17) 0.0291(17) 0.0287(16) -0.0015(13) -0.0017(13) -0.0072(13)
C24 0.0308(17) 0.0260(16) 0.0241(15) -0.0085(12) 0.0058(13) -0.0025(13)
C25 0.0311(19) 0.052(2) 0.0326(18) -0.0230(17) -0.0117(15) 0.0164(17)
C26 0.0347(19) 0.0252(18) 0.053(2) -0.0054(16) -0.0149(17) -0.0058(15)

loop_
_atom_type_symbol
_atom_type_description
_atom_type_scat_dispersion_real
_atom_type_scat_dispersion_imag
_atom_type_scat_source
C C 0.0033 0.0016 'International Tables Vol C Tables 4.2.6.8 and 6.1.1.4'
H H 0.0000 0.0000 'International Tables Vol C Tables 4.2.6.8 and 6.1.1.4'
N N 0.0061 0.0033 'International Tables Vol C Tables 4.2.6.8 and 6.1.1.4'
O O 0.0106 0.0060 'International Tables Vol C Tables 4.2.6.8 and 6.1.1.4'
Dy Dy -0.1892 4.4098 'International Tables Vol C Tables 4.2.6.8 and 6.1.1.4'

loop_
_geom_angle_atom_site_label_1
_geom_angle_atom_site_label_2
_geom_angle_atom_site_label_3
_geom_angle
_geom_angle_site_symmetry_1
_geom_angle_site_symmetry_3
O5 Dy1 O4 83.53(9) 1_445 1_455
O5 Dy1 O6 78.54(9) 1_445 .
O4 Dy1 O6 84.67(8) 1_455 .
O5 Dy1 O3 80.92(8) 1_445 2_656
O4 Dy1 O3 85.42(7) 1_455 2_656
O6 Dy1 O3 158.05(9) . 2_656
O5 Dy1 O2 154.51(8) 1_445 .
O4 Dy1 O2 81.11(8) 1_455 .
O6 Dy1 O2 79.89(8) . .
O3 Dy1 O2 117.76(8) 2_656 .
O5 Dy1 O7 76.32(9) 1_445 1_645
O4 Dy1 O7 156.76(10) 1_455 1_645
O6 Dy1 O7 102.27(9) . 1_645
O3 Dy1 O7 80.13(9) 2_656 1_645
O2 Dy1 O7 121.78(9) . 1_645
O5 Dy1 O1 151.91(8) 1_445 .
O4 Dy1 O1 114.04(8) 1_455 .
O6 Dy1 O1 122.95(8) . .
O3 Dy1 O1 79.00(7) 2_656 .
O2 Dy1 O1 53.54(7) . .
O7 Dy1 O1 81.04(8) 1_645 .
O5 Dy1 O8 107.09(10) 1_445 1_645
O4 Dy1 O8 152.50(8) 1_455 1_645
O6 Dy1 O8 73.16(10) . 1_645
O3 Dy1 O8 120.83(8) 2_656 1_645
O2 Dy1 O8 79.19(9) . 1_645
O7 Dy1 O8 48.23(10) 1_645 1_645
O1 Dy1 O8 67.85(10) . 1_645
O5 Dy1 C1 176.77(8) 1_445 .
O4 Dy1 C1 99.60(8) 1_455 .
O6 Dy1 C1 100.88(9) . .
O3 Dy1 C1 100.06(8) 2_656 .
O2 Dy1 C1 26.88(8) . .
O7 Dy1 C1 100.77(9) 1_645 .
O1 Dy1 C1 26.78(7) . .
O8 Dy1 C1 69.75(10) 1_645 .
O5 Dy1 C25 90.66(10) 1_445 1_645
O4 Dy1 C25 170.79(9) 1_455 1_645
O6 Dy1 C25 87.19(9) . 1_645
O3 Dy1 C25 100.75(9) 2_656 1_645
O2 Dy1 C25 101.70(10) . 1_645
O7 Dy1 C25 23.52(11) 1_645 1_645
O1 Dy1 C25 74.13(9) . 1_645
O8 Dy1 C25 24.75(10) 1_645 1_645
C1 Dy1 C25 86.13(10) . 1_645
C1 O1 Dy1 91.09(17) . .
C1 O2 Dy1 94.02(17) . .
C13 O3 Dy1 138.58(18) . 2_656
C13 O4 Dy1 167.4(2) . 1_655
C10 O5 Dy1 146.4(2) . 1_665
C14 O6 Dy1 143.3(2) . .
C25 O7 Dy1 105.6(2) . 1_465
C25 O8 Dy1 86.6(3) . 1_465
C25 O8 H9 112(4) . .
Dy1 O8 H9 156(4) 1_465 .
C12 N1 C8 119.0(2) . .
C12 N1 C5 121.3(2) . .
C8 N1 C5 119.2(2) . .
C17 N2 C16 119.0(3) . .
C17 N2 C19 120.1(3) . .
C16 N2 C19 120.7(3) . .
O1 C1 O2 120.8(3) . .
O1 C1 C2 121.1(3) . .
O2 C1 C2 118.1(2) . .
O1 C1 Dy1 62.13(15) . .
O2 C1 Dy1 59.10(15) . .
C2 C1 Dy1 171.22(19) . .
C7 C2 C3 117.8(3) . .
C7 C2 C1 115.9(3) . .
C3 C2 C1 126.2(2) . .
C4 C3 C2 119.8(3) . .
C4 C3 C13 115.2(2) . .
C2 C3 C13 125.0(2) . .
C3 C4 C5 120.8(3) . .
C3 C4 H4A 119.6 . .
C5 C4 H4A 119.6 . .
C6 C5 C4 120.6(3) . .
C6 C5 N1 118.7(3) . .
C4 C5 N1 120.5(3) . .
C7 C6 C5 118.2(3) . .
C7 C6 H6A 120.9 . .
C5 C6 H6A 120.9 . .
C6 C7 C2 122.8(3) . .
C6 C7 H7A 118.6 . .
C2 C7 H7A 118.6 . .
C9 C8 N1 121.7(3) . .
C9 C8 H8A 119.2 . .
N1 C8 H8A 119.2 . .
C8 C9 C10 120.9(3) . .
C8 C9 H9A 119.5 . .
C10 C9 H9A 119.5 . .
O5 C10 C11 123.3(3) . .
O5 C10 C9 121.3(3) . .
C11 C10 C9 115.4(3) . .
C12 C11 C10 121.4(3) . .
C12 C11 H11A 119.3 . .
C10 C11 H11A 119.3 . .
C11 C12 N1 121.5(3) . .
C11 C12 H12A 119.2 . .
N1 C12 H12A 119.2 . .
O4 C13 O3 125.6(3) . .
O4 C13 C3 116.6(2) . .
O3 C13 C3 117.5(2) . .
O6 C14 C18 123.7(3) . .
O6 C14 C15 120.7(3) . .
C18 C14 C15 115.6(3) . .
C16 C15 C14 121.2(3) . .
C16 C15 H15A 119.4 . .
C14 C15 H15A 119.4 . .
C15 C16 N2 121.3(3) . .
C15 C16 H16A 119.4 . .
N2 C16 H16A 119.4 . .
C18 C17 N2 121.6(3) . .
C18 C17 H17A 119.2 . .
N2 C17 H17A 119.2 . .
C17 C18 C14 121.1(3) . .
C17 C18 H18A 119.5 . .
C14 C18 H18A 119.5 . .
C20 C19 C24 120.6(3) . .
C20 C19 N2 119.0(3) . .
C24 C19 N2 120.4(3) . .
C19 C20 C21 121.2(3) . .
C19 C20 H20A 119.4 . .
C21 C20 H20A 119.4 . .
C20 C21 C22 118.7(3) . .
C20 C21 C25 112.7(3) . .
C22 C21 C25 128.6(3) . .
C23 C22 C21 118.6(3) . .
C23 C22 C26 113.3(3) . .
C21 C22 C26 128.1(3) . .
C24 C23 C22 122.3(3) . .
C24 C23 H23A 118.8 . .
C22 C23 H23A 118.8 . .
C19 C24 C23 118.6(3) . .
C19 C24 H24A 120.7 . .
C23 C24 H24A 120.7 . .
O7 C25 O8 119.4(3) . .
O7 C25 C21 119.0(3) . .
O8 C25 C21 121.5(4) . .
O7 C25 Dy1 50.89(18) . 1_465
O8 C25 Dy1 68.7(2) . 1_465
C21 C25 Dy1 168.9(3) . 1_465
O10 C26 O9 120.6(3) . .
O10 C26 C22 119.6(3) . .
O9 C26 C22 119.8(3) . .

loop_
_geom_bond_atom_site_label_1
_geom_bond_atom_site_label_2
_geom_bond_distance
_geom_bond_site_symmetry_2
Dy1 O5 2.250(2) 1_445
Dy1 O4 2.273(2) 1_455
Dy1 O6 2.282(2) .
Dy1 O3 2.329(2) 2_656
Dy1 O2 2.397(2) .
Dy1 O7 2.403(2) 1_645
Dy1 O1 2.464(2) .
Dy1 O8 2.783(4) 1_645
Dy1 C1 2.786(3) .
Dy1 C25 2.982(4) 1_645
O1 C1 1.255(3) .
O2 C1 1.263(4) .
O3 C13 1.255(3) .
O3 Dy1 2.329(2) 2_656
O4 C13 1.245(3) .
O4 Dy1 2.273(2) 1_655
O5 C10 1.263(4) .
O5 Dy1 2.250(2) 1_665
O6 C14 1.271(4) .
O7 C25 1.236(5) .
O7 Dy1 2.403(2) 1_465
O8 C25 1.251(5) .
O8 Dy1 2.783(4) 1_465
O8 H9 0.90(6) .
O9 C26 1.294(5) .
O10 C26 1.209(5) .
N1 C12 1.368(4) .
N1 C8 1.368(4) .
N1 C5 1.439(4) .
N2 C17 1.363(4) .
N2 C16 1.366(4) .
N2 C19 1.443(4) .
C1 C2 1.504(4) .
C2 C7 1.393(4) .
C2 C3 1.404(4) .
C3 C4 1.382(4) .
C3 C13 1.517(4) .
C4 C5 1.386(4) .
C4 H4A 0.9300 .
C5 C6 1.382(4) .
C6 C7 1.381(4) .
C6 H6A 0.9300 .
C7 H7A 0.9300 .
C8 C9 1.349(4) .
C8 H8A 0.9300 .
C9 C10 1.430(4) .
C9 H9A 0.9300 .
C10 C11 1.420(4) .
C11 C12 1.346(4) .
C11 H11A 0.9300 .
C12 H12A 0.9300 .
C14 C18 1.411(5) .
C14 C15 1.423(4) .
C15 C16 1.358(4) .
C15 H15A 0.9300 .
C16 H16A 0.9300 .
C17 C18 1.360(5) .
C17 H17A 0.9300 .
C18 H18A 0.9300 .
C19 C20 1.377(4) .
C19 C24 1.380(4) .
C20 C21 1.393(4) .
C20 H20A 0.9300 .
C21 C22 1.411(4) .
C21 C25 1.522(4) .
C22 C23 1.386(4) .
C22 C26 1.522(5) .
C23 C24 1.381(4) .
C23 H23A 0.9300 .
C24 H24A 0.9300 .
C25 Dy1 2.982(4) 1_465

loop_
_geom_hbond_atom_site_label_D
_geom_hbond_atom_site_label_H
_geom_hbond_atom_site_label_A
_geom_hbond_distance_DH
_geom_hbond_distance_HA
_geom_hbond_distance_DA
_geom_hbond_angle_DHA
_geom_hbond_site_symmetry_A
O8 H9 O9 0.90(6) 1.66(6) 2.424(5) 141(6) .

loop_
_geom_torsion_atom_site_label_1
_geom_torsion_atom_site_label_2
_geom_torsion_atom_site_label_3
_geom_torsion_atom_site_label_4
_geom_torsion
_geom_torsion_site_symmetry_1
_geom_torsion_site_symmetry_2
_geom_torsion_site_symmetry_3
_geom_torsion_site_symmetry_4
O5 Dy1 O1 C1 173.59(17) 1_445 . . .
O4 Dy1 O1 C1 -61.43(18) 1_455 . . .
O6 Dy1 O1 C1 38.2(2) . . . .
O3 Dy1 O1 C1 -141.30(18) 2_656 . . .
O2 Dy1 O1 C1 -4.11(16) . . . .
O7 Dy1 O1 C1 137.10(18) 1_645 . . .
O8 Dy1 O1 C1 88.70(18) 1_645 . . .
C25 Dy1 O1 C1 114.06(19) 1_645 . . .
O5 Dy1 O2 C1 -173.39(18) 1_445 . . .
O4 Dy1 O2 C1 133.01(18) 1_455 . . .
O6 Dy1 O2 C1 -140.87(19) . . . .
O3 Dy1 O2 C1 53.01(19) 2_656 . . .
O7 Dy1 O2 C1 -42.6(2) 1_645 . . .
O1 Dy1 O2 C1 4.09(16) . . . .
O8 Dy1 O2 C1 -66.26(18) 1_645 . . .
C25 Dy1 O2 C1 -55.91(19) 1_645 . . .
O5 Dy1 O6 C14 168.5(4) 1_445 . . .
O4 Dy1 O6 C14 84.0(4) 1_455 . . .
O3 Dy1 O6 C14 147.5(3) 2_656 . . .
O2 Dy1 O6 C14 2.1(4) . . . .
O7 Dy1 O6 C14 -118.4(4) 1_645 . . .
O1 Dy1 O6 C14 -31.2(4) . . . .
O8 Dy1 O6 C14 -79.5(4) 1_645 . . .
C1 Dy1 O6 C14 -14.8(4) . . . .
C25 Dy1 O6 C14 -100.3(4) 1_645 . . .
Dy1 O1 C1 O2 7.3(3) . . . .
Dy1 O1 C1 C2 -170.6(2) . . . .
Dy1 O2 C1 O1 -7.5(3) . . . .
Dy1 O2 C1 C2 170.4(2) . . . .
O5 Dy1 C1 O1 -68.9(14) 1_445 . . .
O4 Dy1 C1 O1 125.57(17) 1_455 . . .
O6 Dy1 C1 O1 -148.07(17) . . . .
O3 Dy1 C1 O1 38.56(17) 2_656 . . .
O2 Dy1 C1 O1 172.7(3) . . . .
O7 Dy1 C1 O1 -43.19(18) 1_645 . . .
O8 Dy1 C1 O1 -80.73(17) 1_645 . . .
C25 Dy1 C1 O1 -61.69(17) 1_645 . . .
O5 Dy1 C1 O2 118.4(14) 1_445 . . .
O4 Dy1 C1 O2 -47.12(18) 1_455 . . .
O6 Dy1 C1 O2 39.24(19) . . . .
O3 Dy1 C1 O2 -134.12(17) 2_656 . . .
O7 Dy1 C1 O2 144.12(18) 1_645 . . .
O1 Dy1 C1 O2 -172.7(3) . . . .
O8 Dy1 C1 O2 106.59(19) 1_645 . . .
C25 Dy1 C1 O2 125.63(19) 1_645 . . .
O5 Dy1 C1 C2 45(2) 1_445 . . .
O4 Dy1 C1 C2 -120.7(13) 1_455 . . .
O6 Dy1 C1 C2 -34.4(13) . . . .
O3 Dy1 C1 C2 152.3(13) 2_656 . . .
O2 Dy1 C1 C2 -73.6(13) . . . .
O7 Dy1 C1 C2 70.5(13) 1_645 . . .
O1 Dy1 C1 C2 113.7(13) . . . .
O8 Dy1 C1 C2 33.0(12) 1_645 . . .
C25 Dy1 C1 C2 52.0(13) 1_645 . . .
O1 C1 C2 C7 167.3(3) . . . .
O2 C1 C2 C7 -10.7(4) . . . .
Dy1 C1 C2 C7 58.2(13) . . . .
O1 C1 C2 C3 -8.6(4) . . . .
O2 C1 C2 C3 173.4(3) . . . .
Dy1 C1 C2 C3 -117.7(12) . . . .
C7 C2 C3 C4 -3.6(4) . . . .
C1 C2 C3 C4 172.2(3) . . . .
C7 C2 C3 C13 173.9(3) . . . .
C1 C2 C3 C13 -10.2(4) . . . .
C2 C3 C4 C5 2.8(4) . . . .
C13 C3 C4 C5 -175.0(2) . . . .
C3 C4 C5 C6 0.3(4) . . . .
C3 C4 C5 N1 -175.4(2) . . . .
C12 N1 C5 C6 41.7(4) . . . .
C8 N1 C5 C6 -129.8(3) . . . .
C12 N1 C5 C4 -142.5(3) . . . .
C8 N1 C5 C4 46.0(4) . . . .
C4 C5 C6 C7 -2.4(5) . . . .
N1 C5 C6 C7 173.4(3) . . . .
C5 C6 C7 C2 1.4(5) . . . .
C3 C2 C7 C6 1.6(5) . . . .
C1 C2 C7 C6 -174.7(3) . . . .
C12 N1 C8 C9 -1.1(5) . . . .
C5 N1 C8 C9 170.7(3) . . . .
N1 C8 C9 C10 1.8(5) . . . .
Dy1 O5 C10 C11 73.1(5) 1_665 . . .
Dy1 O5 C10 C9 -109.7(4) 1_665 . . .
C8 C9 C10 O5 -177.7(3) . . . .
C8 C9 C10 C11 -0.2(4) . . . .
O5 C10 C11 C12 175.3(3) . . . .
C9 C10 C11 C12 -2.2(4) . . . .
C10 C11 C12 N1 3.0(5) . . . .
C8 N1 C12 C11 -1.4(4) . . . .
C5 N1 C12 C11 -172.9(3) . . . .
Dy1 O4 C13 O3 139.0(8) 1_655 . . .
Dy1 O4 C13 C3 -47.4(11) 1_655 . . .
Dy1 O3 C13 O4 7.0(5) 2_656 . . .
Dy1 O3 C13 C3 -166.6(2) 2_656 . . .
C4 C3 C13 O4 -52.2(4) . . . .
C2 C3 C13 O4 130.2(3) . . . .
C4 C3 C13 O3 122.0(3) . . . .
C2 C3 C13 O3 -55.6(4) . . . .
Dy1 O6 C14 C18 58.3(5) . . . .
Dy1 O6 C14 C15 -122.3(4) . . . .
O6 C14 C15 C16 176.1(3) . . . .
C18 C14 C15 C16 -4.5(5) . . . .
C14 C15 C16 N2 0.5(5) . . . .
C17 N2 C16 C15 3.6(5) . . . .
C19 N2 C16 C15 -172.0(3) . . . .
C16 N2 C17 C18 -3.6(5) . . . .
C19 N2 C17 C18 172.0(3) . . . .
N2 C17 C18 C14 -0.6(5) . . . .
O6 C14 C18 C17 -176.1(3) . . . .
C15 C14 C18 C17 4.5(5) . . . .
C17 N2 C19 C20 -129.1(3) . . . .
C16 N2 C19 C20 46.5(4) . . . .
C17 N2 C19 C24 49.7(4) . . . .
C16 N2 C19 C24 -134.7(3) . . . .
C24 C19 C20 C21 -0.7(5) . . . .
N2 C19 C20 C21 178.1(3) . . . .
C19 C20 C21 C22 0.5(5) . . . .
C19 C20 C21 C25 178.9(3) . . . .
C20 C21 C22 C23 0.7(5) . . . .
C25 C21 C22 C23 -177.4(3) . . . .
C20 C21 C22 C26 178.1(3) . . . .
C25 C21 C22 C26 0.0(6) . . . .
C21 C22 C23 C24 -1.9(5) . . . .
C26 C22 C23 C24 -179.6(3) . . . .
C20 C19 C24 C23 -0.4(5) . . . .
N2 C19 C24 C23 -179.2(3) . . . .
C22 C23 C24 C19 1.7(5) . . . .
Dy1 O7 C25 O8 4.6(4) 1_465 . . .
Dy1 O7 C25 C21 -174.4(2) 1_465 . . .
Dy1 O8 C25 O7 -3.9(4) 1_465 . . .
Dy1 O8 C25 C21 175.1(3) 1_465 . . .
C20 C21 C25 O7 -9.8(4) . . . .
C22 C21 C25 O7 168.5(3) . . . .
C20 C21 C25 O8 171.2(4) . . . .
C22 C21 C25 O8 -10.5(6) . . . .
C20 C21 C25 Dy1 -33.2(12) . . . 1_465
C22 C21 C25 Dy1 145.1(10) . . . 1_465
C23 C22 C26 O10 10.1(5) . . . .
C21 C22 C26 O10 -167.4(3) . . . .
C23 C22 C26 O9 -169.8(4) . . . .
C21 C22 C26 O9 12.7(6) . . . .
